data_2206422
loop_
_publ_author_name
'Slugovc, Christian'
'Kirchner, Karl'
'Mereiter, Kurt'

_publ_section_title
;(Hydridotripyrazolylborato)iodo{(1,2,5,6-\h)-1-[(<i>Z</i>)-1-iodo-2-phenylethenyl]cycloocta-1,5-diene}ruthenium(II)--diiodine
 (2/1)
;
_journal_coeditor_code FL6177
_journal_issue 8
_journal_name_full 'Acta Crystallographica Section E'
_journal_page_first m1646
_journal_page_last m1648
_journal_paper_doi 10.1107/S1600536805022944
_journal_volume 61
_journal_year 2005
_chemical_formula_iupac '[Ru (C9 H10 B N6) I (C16 H17 I)], 0.5I2'
_chemical_formula_moiety 'C25 H27 B I2 N6 Ru, 0.5I2'
_chemical_formula_sum 'C25 H27 B I3 N6 Ru'
_chemical_formula_weight 904.11
_chemical_name_systematic
;
(Hydridotripyrazolylborato)iodo{(1,2,5,6-\h)-1-[(Z)-1-iodo-2-
phenylethenyl]cycloocta-1,5-diene}ruthenium(II)--diiodine (2/1)
;
_space_group_IT_number 2
_symmetry_cell_setting triclinic
_symmetry_space_group_name_Hall '-P 1'
_symmetry_space_group_name_H-M 'P -1'
_atom_sites_solution_hydrogens geom
_atom_sites_solution_primary direct
_atom_sites_solution_secondary difmap
_cell_angle_alpha 75.670(10)
_cell_angle_beta 71.870(10)
_cell_angle_gamma 77.490(10)
_cell_formula_units_Z 2
_cell_length_a 10.716(3)
_cell_length_b 10.979(3)
_cell_length_c 13.307(4)
_cell_measurement_reflns_used 702
_cell_measurement_temperature 299(2)
_cell_measurement_theta_max 29.82
_cell_measurement_theta_min 2.42
_cell_volume 1424.9(7)
_computing_cell_refinement 'SAINT (Bruker, 1999)'
_computing_data_collection 'SMART (Bruker, 1999)'
_computing_data_reduction SAINT
_computing_molecular_graphics 'SHELXTL (Bruker, 1999)'
_computing_publication_material SHELXL97
_computing_structure_refinement 'SHELXL97 (Sheldrick, 1997)'
_computing_structure_solution 'SHELXS97 (Sheldrick, 1997)'
_diffrn_ambient_temperature 299(2)
_diffrn_measured_fraction_theta_full 0.991
_diffrn_measured_fraction_theta_max 0.991
_diffrn_measurement_device_type 'Bruker SMART CCD'
_diffrn_measurement_method \w
_diffrn_radiation_monochromator graphite
_diffrn_radiation_source 'fine-focus sealed tube'
_diffrn_radiation_type MoK\a
_diffrn_radiation_wavelength 0.71073
_diffrn_reflns_av_R_equivalents 0.0196
_diffrn_reflns_av_sigmaI/netI 0.0254
_diffrn_reflns_limit_h_max 15
_diffrn_reflns_limit_h_min -15
_diffrn_reflns_limit_k_max 15
_diffrn_reflns_limit_k_min -15
_diffrn_reflns_limit_l_max 18
_diffrn_reflns_limit_l_min -18
_diffrn_reflns_number 19965
_diffrn_reflns_theta_full 30.00
_diffrn_reflns_theta_max 30.00
_diffrn_reflns_theta_min 1.64
_diffrn_standards_number 0
_exptl_absorpt_coefficient_mu 3.826
_exptl_absorpt_correction_T_max 0.47
_exptl_absorpt_correction_T_min 0.35
_exptl_absorpt_correction_type multi-scan
_exptl_absorpt_process_details '(SADABS; Sheldrick, 1996)'
_exptl_crystal_colour 'dark red'
_exptl_crystal_density_diffrn 2.107
_exptl_crystal_density_method 'not measured'
_exptl_crystal_description block
_exptl_crystal_F_000 854
_exptl_crystal_size_max 0.32
_exptl_crystal_size_mid 0.22
_exptl_crystal_size_min 0.20
_refine_diff_density_max 2.48
_refine_diff_density_min -1.86
_refine_ls_extinction_coef 0.00149(15)
_refine_ls_extinction_expression Fc^*^=kFc[1+0.001xFc^2^\l^3^/sin(2\q)]^-1/4^
_refine_ls_extinction_method SHELXL97
_refine_ls_goodness_of_fit_ref 1.022
_refine_ls_hydrogen_treatment constr
_refine_ls_matrix_type full
_refine_ls_number_parameters 326
_refine_ls_number_reflns 8224
_refine_ls_number_restraints 0
_refine_ls_restrained_S_all 1.022
_refine_ls_R_factor_all 0.0389
_refine_ls_R_factor_gt 0.0299
_refine_ls_shift/su_max 0.002
_refine_ls_shift/su_mean 0.000
_refine_ls_structure_factor_coef Fsqd
_refine_ls_weighting_details 'w= 1/[\s^2^(Fo^2^)+(0.0261P)^2^+2.9155P] where P = (Fo^2^+2Fc^2^)/3'
_refine_ls_weighting_scheme calc
_refine_ls_wR_factor_gt 0.0674
_refine_ls_wR_factor_ref 0.0718
_reflns_number_gt 6949
_reflns_number_total 8224
_reflns_threshold_expression I>2\s(I)
_cod_data_source_file fl6177.cif
_cod_data_source_block I
_cod_database_code 2206422
_cod_database_fobs_code 2206422

loop_
_symmetry_equiv_pos_as_xyz
'x, y, z'
'-x, -y, -z'

loop_
_atom_site_label
_atom_site_fract_x
_atom_site_fract_y
_atom_site_fract_z
_atom_site_U_iso_or_equiv
_atom_site_adp_type
_atom_site_calc_flag
_atom_site_refinement_flags
_atom_site_occupancy
_atom_site_type_symbol
Ru 0.63703(2) 0.30754(2) 0.215500(18) 0.02282(6) Uani d . 1 Ru
I1 0.44773(2) 0.25796(2) 0.413263(17) 0.03904(7) Uani d . 1 I
I2 1.02172(2) 0.11125(2) 0.099755(18) 0.03669(6) Uani d . 1 I
I3 0.12727(5) 0.42822(3) 0.46613(3) 0.07120(11) Uani d . 1 I
N1 0.6614(3) 0.0417(3) 0.1732(2) 0.0342(6) Uani d . 1 N
N2 0.6748(3) 0.1050(2) 0.2447(2) 0.0292(5) Uani d . 1 N
N3 0.4838(3) 0.2016(3) 0.1084(2) 0.0360(6) Uani d . 1 N
N4 0.4756(3) 0.2998(3) 0.1571(2) 0.0309(5) Uani d . 1 N
N5 0.7187(3) 0.2066(3) 0.0069(2) 0.0324(5) Uani d . 1 N
N6 0.7414(3) 0.2997(2) 0.0479(2) 0.0283(5) Uani d . 1 N
B 0.6167(4) 0.1172(4) 0.0732(3) 0.0362(8) Uani d . 1 B
H1B 0.6090 0.0527 0.0248 0.043 Uiso calc R 1 H
C1 0.8385(3) 0.3129(3) 0.2351(2) 0.0266(5) Uani d . 1 C
C2 0.7391(3) 0.3256(3) 0.3311(2) 0.0290(6) Uani d . 1 C
H2 0.7424 0.2501 0.3883 0.035 Uiso calc R 1 H
C3 0.6915(4) 0.4500(4) 0.3740(3) 0.0398(7) Uani d . 1 C
H3A 0.7645 0.4988 0.3493 0.048 Uiso calc R 1 H
H3B 0.6689 0.4295 0.4521 0.048 Uiso calc R 1 H
C4 0.5711(4) 0.5340(4) 0.3398(3) 0.0422(8) Uani d . 1 C
H4A 0.4913 0.5187 0.3977 0.051 Uiso calc R 1 H
H4B 0.5803 0.6226 0.3293 0.051 Uiso calc R 1 H
C5 0.5550(3) 0.5103(3) 0.2379(3) 0.0349(7) Uani d . 1 C
H5 0.4732 0.4937 0.2385 0.042 Uiso calc R 1 H
C6 0.6570(3) 0.5125(3) 0.1433(3) 0.0327(6) Uani d . 1 C
H6 0.6430 0.4941 0.0834 0.039 Uiso calc R 1 H
C7 0.7916(3) 0.5443(3) 0.1354(3) 0.0367(7) Uani d . 1 C
H7A 0.7786 0.6001 0.1853 0.044 Uiso calc R 1 H
H7B 0.8264 0.5911 0.0633 0.044 Uiso calc R 1 H
C8 0.8967(3) 0.4287(3) 0.1595(3) 0.0341(6) Uani d . 1 C
H8A 0.9506 0.4044 0.0920 0.041 Uiso calc R 1 H
H8B 0.9548 0.4540 0.1914 0.041 Uiso calc R 1 H
C9 0.9388(3) 0.1936(3) 0.2397(2) 0.0277(6) Uani d . 1 C
C10 0.9874(3) 0.1472(3) 0.3252(3) 0.0329(6) Uani d . 1 C
H10 0.9502 0.1906 0.3819 0.039 Uiso calc R 1 H
C11 1.0916(3) 0.0371(3) 0.3433(3) 0.0339(6) Uani d . 1 C
C12 1.0782(4) -0.0862(4) 0.3455(3) 0.0464(9) Uani d . 1 C
H12 1.0025 -0.1019 0.3338 0.056 Uiso calc R 1 H
C13 1.1777(5) -0.1872(4) 0.3651(4) 0.0562(11) Uani d . 1 C
H13 1.1673 -0.2700 0.3678 0.067 Uiso calc R 1 H
C14 1.2917(5) -0.1643(4) 0.3807(3) 0.0561(11) Uani d . 1 C
H14 1.3593 -0.2313 0.3911 0.067 Uiso calc R 1 H
C15 1.3055(4) -0.0424(5) 0.3809(4) 0.0559(11) Uani d . 1 C
H15 1.3813 -0.0271 0.3927 0.067 Uiso calc R 1 H
C16 1.2048(4) 0.0578(4) 0.3633(3) 0.0453(8) Uani d . 1 C
H16 1.2132 0.1398 0.3650 0.054 Uiso calc R 1 H
C17 0.7121(3) 0.0157(3) 0.3235(3) 0.0368(7) Uani d . 1 C
H17 0.7272 0.0321 0.3836 0.044 Uiso calc R 1 H
C18 0.7248(4) -0.1048(4) 0.3022(3) 0.0471(9) Uani d . 1 C
H18 0.7503 -0.1825 0.3436 0.056 Uiso calc R 1 H
C19 0.6918(4) -0.0844(3) 0.2070(3) 0.0458(9) Uani d . 1 C
H19 0.6905 -0.1472 0.1717 0.055 Uiso calc R 1 H
C20 0.3500(3) 0.3602(3) 0.1720(3) 0.0369(7) Uani d . 1 C
H20 0.3165 0.4311 0.2040 0.044 Uiso calc R 1 H
C21 0.2772(4) 0.3015(4) 0.1327(3) 0.0442(8) Uani d . 1 C
H21 0.1883 0.3248 0.1329 0.053 Uiso calc R 1 H
C22 0.3643(4) 0.2026(4) 0.0937(3) 0.0424(8) Uani d . 1 C
H22 0.3446 0.1450 0.0621 0.051 Uiso calc R 1 H
C23 0.8198(3) 0.3703(3) -0.0354(3) 0.0367(7) Uani d . 1 C
H23 0.8503 0.4413 -0.0308 0.044 Uiso calc R 1 H
C24 0.8490(4) 0.3230(4) -0.1294(3) 0.0465(9) Uani d . 1 C
H24 0.9015 0.3541 -0.1973 0.056 Uiso calc R 1 H
C25 0.7828(4) 0.2198(4) -0.0991(3) 0.0439(8) Uani d . 1 C
H25 0.7824 0.1677 -0.1443 0.053 Uiso calc R 1 H

loop_
_atom_site_aniso_label
_atom_site_aniso_U_11
_atom_site_aniso_U_22
_atom_site_aniso_U_33
_atom_site_aniso_U_12
_atom_site_aniso_U_13
_atom_site_aniso_U_23
Ru 0.01901(10) 0.02438(11) 0.02287(11) 0.00124(8) -0.00467(8) -0.00588(8)
I1 0.02544(10) 0.05290(14) 0.03057(11) -0.00299(9) -0.00085(8) -0.00455(9)
I2 0.03075(11) 0.04163(12) 0.03519(11) 0.00814(8) -0.00819(8) -0.01582(9)
I3 0.1164(3) 0.04898(17) 0.06030(19) -0.02084(18) -0.0375(2) -0.00801(14)
N1 0.0366(14) 0.0274(13) 0.0395(15) -0.0027(11) -0.0119(12) -0.0081(11)
N2 0.0270(12) 0.0279(12) 0.0308(12) -0.0021(10) -0.0073(10) -0.0046(10)
N3 0.0329(14) 0.0379(14) 0.0426(15) -0.0032(11) -0.0176(12) -0.0103(12)
N4 0.0262(12) 0.0340(13) 0.0337(13) 0.0002(10) -0.0105(10) -0.0098(11)
N5 0.0364(14) 0.0318(13) 0.0285(13) 0.0028(11) -0.0088(11) -0.0117(10)
N6 0.0287(12) 0.0282(12) 0.0256(12) 0.0008(10) -0.0066(10) -0.0063(9)
B 0.041(2) 0.0336(18) 0.040(2) -0.0029(15) -0.0166(16) -0.0135(15)
C1 0.0210(12) 0.0295(14) 0.0292(14) -0.0011(10) -0.0065(11) -0.0085(11)
C2 0.0243(13) 0.0368(15) 0.0273(14) 0.0006(11) -0.0088(11) -0.0114(12)
C3 0.0397(18) 0.0467(19) 0.0357(17) 0.0039(15) -0.0102(14) -0.0221(15)
C4 0.0390(18) 0.0412(18) 0.0431(19) 0.0047(14) -0.0041(15) -0.0208(15)
C5 0.0294(15) 0.0295(15) 0.0430(18) 0.0051(12) -0.0082(13) -0.0123(13)
C6 0.0340(16) 0.0242(14) 0.0364(16) 0.0046(11) -0.0089(13) -0.0083(12)
C7 0.0386(17) 0.0266(15) 0.0405(17) -0.0036(13) -0.0056(14) -0.0065(13)
C8 0.0283(15) 0.0315(15) 0.0401(17) -0.0050(12) -0.0055(13) -0.0073(13)
C9 0.0206(12) 0.0300(14) 0.0314(14) -0.0001(10) -0.0052(11) -0.0097(11)
C10 0.0274(14) 0.0369(16) 0.0354(16) 0.0022(12) -0.0117(12) -0.0111(13)
C11 0.0312(15) 0.0385(17) 0.0287(14) 0.0025(13) -0.0099(12) -0.0051(12)
C12 0.049(2) 0.045(2) 0.047(2) -0.0003(16) -0.0204(17) -0.0087(16)
C13 0.077(3) 0.0359(19) 0.050(2) 0.0069(19) -0.021(2) -0.0069(17)
C14 0.056(2) 0.054(2) 0.044(2) 0.0229(19) -0.0183(19) -0.0032(18)
C15 0.040(2) 0.064(3) 0.059(3) 0.0046(19) -0.0264(19) 0.001(2)
C16 0.0392(19) 0.0430(19) 0.054(2) 0.0004(15) -0.0231(17) -0.0023(16)
C17 0.0339(16) 0.0357(16) 0.0357(16) -0.0029(13) -0.0094(13) 0.0002(13)
C18 0.051(2) 0.0305(17) 0.050(2) -0.0031(15) -0.0109(18) 0.0037(15)
C19 0.051(2) 0.0271(16) 0.056(2) -0.0031(15) -0.0124(18) -0.0071(15)
C20 0.0287(15) 0.0410(18) 0.0376(17) 0.0015(13) -0.0120(13) -0.0034(14)
C21 0.0305(16) 0.054(2) 0.048(2) -0.0063(15) -0.0198(15) 0.0008(17)
C22 0.0393(18) 0.049(2) 0.046(2) -0.0116(16) -0.0220(16) -0.0039(16)
C23 0.0383(17) 0.0355(16) 0.0287(15) -0.0022(13) -0.0032(13) -0.0028(12)
C24 0.055(2) 0.046(2) 0.0256(15) 0.0007(17) -0.0002(15) -0.0042(14)
C25 0.057(2) 0.0426(19) 0.0294(16) 0.0084(16) -0.0129(15) -0.0137(14)

loop_
_atom_type_symbol
_atom_type_description
_atom_type_scat_dispersion_real
_atom_type_scat_dispersion_imag
_atom_type_scat_source
C C 0.0033 0.0016 'International Tables Vol C Tables 4.2.6.8 and 6.1.1.4'
H H 0.0000 0.0000 'International Tables Vol C Tables 4.2.6.8 and 6.1.1.4'
B B 0.0013 0.0007 'International Tables Vol C Tables 4.2.6.8 and 6.1.1.4'
N N 0.0061 0.0033 'International Tables Vol C Tables 4.2.6.8 and 6.1.1.4'
Ru Ru -1.2594 0.8363 'International Tables Vol C Tables 4.2.6.8 and 6.1.1.4'
I I -0.4742 1.8119 'International Tables Vol C Tables 4.2.6.8 and 6.1.1.4'

loop_
_geom_angle_atom_site_label_1
_geom_angle_atom_site_label_2
_geom_angle_atom_site_label_3
_geom_angle_site_symmetry_3
_geom_angle
_geom_angle_publ_flag
N4 Ru N2 . 88.42(10) ?
N4 Ru N6 . 79.93(10) ?
N2 Ru N6 . 86.24(10) ?
N4 Ru C2 . 157.76(11) ?
N2 Ru C2 . 95.01(11) ?
N6 Ru C2 . 122.18(11) ?
N4 Ru C6 . 97.32(11) ?
N2 Ru C6 . 161.83(11) ?
N6 Ru C6 . 77.88(11) ?
C2 Ru C6 . 86.19(12) ?
N4 Ru C5 . 91.19(11) ?
N2 Ru C5 . 161.95(12) ?
N6 Ru C5 . 111.46(11) ?
C2 Ru C5 . 78.84(12) ?
C6 Ru C5 . 35.76(12) ?
N4 Ru C1 . 165.79(11) ?
N2 Ru C1 . 90.40(10) ?
N6 Ru C1 . 85.86(10) ?
C2 Ru C1 . 36.42(11) ?
C6 Ru C1 . 79.80(11) ?
C5 Ru C1 . 94.27(12) ?
N4 Ru I1 . 81.52(8) ?
N2 Ru I1 . 81.03(7) ?
N6 Ru I1 . 157.73(7) ?
C2 Ru I1 . 77.34(8) ?
C6 Ru I1 . 116.80(8) ?
C5 Ru I1 . 81.06(9) ?
C1 Ru I1 . 112.28(8) ?
Ru I1 I3 . 122.67(2) y
I1 I3 I3 2_566 172.44(2) y
C19 N1 N2 . 109.5(3) ?
C19 N1 B . 130.9(3) ?
N2 N1 B . 119.6(3) ?
C17 N2 N1 . 106.4(3) ?
C17 N2 Ru . 133.8(2) ?
N1 N2 Ru . 119.80(19) ?
C22 N3 N4 . 109.2(3) ?
C22 N3 B . 130.4(3) ?
N4 N3 B . 120.3(3) ?
C20 N4 N3 . 106.4(3) ?
C20 N4 Ru . 133.9(2) ?
N3 N4 Ru . 118.67(19) ?
C25 N5 N6 . 109.7(3) ?
C25 N5 B . 127.9(3) ?
N6 N5 B . 121.8(3) ?
C23 N6 N5 . 105.9(3) ?
C23 N6 Ru . 137.0(2) ?
N5 N6 Ru . 116.87(19) ?
N3 B N1 . 109.6(3) ?
N3 B N5 . 106.9(3) ?
N1 B N5 . 108.0(3) ?
N3 B H1B . 110.8 ?
N1 B H1B . 110.8 ?
N5 B H1B . 110.8 ?
C2 C1 C9 . 115.9(3) ?
C2 C1 C8 . 120.8(3) ?
C9 C1 C8 . 113.5(2) ?
C2 C1 Ru . 69.60(16) ?
C9 C1 Ru . 120.0(2) ?
C8 C1 Ru . 110.3(2) ?
C1 C2 C3 . 123.7(3) ?
C1 C2 Ru . 73.97(17) ?
C3 C2 Ru . 114.2(2) ?
C1 C2 H2 . 113.0 ?
C3 C2 H2 . 113.0 ?
Ru C2 H2 . 113.0 ?
C2 C3 C4 . 114.9(3) ?
C2 C3 H3A . 108.5 ?
C4 C3 H3A . 108.5 ?
C2 C3 H3B . 108.5 ?
C4 C3 H3B . 108.5 ?
H3A C3 H3B . 107.5 ?
C5 C4 C3 . 113.5(3) ?
C5 C4 H4A . 108.9 ?
C3 C4 H4A . 108.9 ?
C5 C4 H4B . 108.9 ?
C3 C4 H4B . 108.9 ?
H4A C4 H4B . 107.7 ?
C6 C5 C4 . 122.7(3) ?
C6 C5 Ru . 71.29(18) ?
C4 C5 Ru . 111.9(2) ?
C6 C5 H5 . 118.7 ?
C4 C5 H5 . 118.7 ?
Ru C5 H5 . 86.9 ?
C5 C6 C7 . 121.3(3) ?
C5 C6 Ru . 72.94(19) ?
C7 C6 Ru . 113.0(2) ?
C5 C6 H6 . 119.3 ?
C7 C6 H6 . 119.3 ?
Ru C6 H6 . 84.3 ?
C6 C7 C8 . 115.3(3) ?
C6 C7 H7A . 108.5 ?
C8 C7 H7A . 108.5 ?
C6 C7 H7B . 108.5 ?
C8 C7 H7B . 108.5 ?
H7A C7 H7B . 107.5 ?
C1 C8 C7 . 114.2(3) ?
C1 C8 H8A . 108.7 ?
C7 C8 H8A . 108.7 ?
C1 C8 H8B . 108.7 ?
C7 C8 H8B . 108.7 ?
H8A C8 H8B . 107.6 ?
C10 C9 C1 . 121.2(3) ?
C10 C9 I2 . 119.5(2) ?
C1 C9 I2 . 118.9(2) ?
C9 C10 C11 . 130.0(3) ?
C9 C10 H10 . 115.0 ?
C11 C10 H10 . 115.0 ?
C12 C11 C16 . 118.7(3) ?
C12 C11 C10 . 122.4(3) ?
C16 C11 C10 . 118.8(3) ?
C11 C12 C13 . 120.4(4) ?
C11 C12 H12 . 119.8 ?
C13 C12 H12 . 119.8 ?
C14 C13 C12 . 120.1(4) ?
C14 C13 H13 . 120.0 ?
C12 C13 H13 . 120.0 ?
C15 C14 C13 . 120.2(4) ?
C15 C14 H14 . 119.9 ?
C13 C14 H14 . 119.9 ?
C14 C15 C16 . 119.5(4) ?
C14 C15 H15 . 120.2 ?
C16 C15 H15 . 120.2 ?
C11 C16 C15 . 121.1(4) ?
C11 C16 H16 . 119.5 ?
C15 C16 H16 . 119.5 ?
N2 C17 C18 . 110.3(3) ?
N2 C17 H17 . 124.8 ?
C18 C17 H17 . 124.8 ?
C19 C18 C17 . 105.1(3) ?
C19 C18 H18 . 127.4 ?
C17 C18 H18 . 127.4 ?
N1 C19 C18 . 108.7(3) ?
N1 C19 H19 . 125.7 ?
C18 C19 H19 . 125.7 ?
N4 C20 C21 . 110.3(3) ?
N4 C20 H20 . 124.8 ?
C21 C20 H20 . 124.8 ?
C22 C21 C20 . 105.0(3) ?
C22 C21 H21 . 127.5 ?
C20 C21 H21 . 127.5 ?
N3 C22 C21 . 109.0(3) ?
N3 C22 H22 . 125.5 ?
C21 C22 H22 . 125.5 ?
N6 C23 C24 . 111.0(3) ?
N6 C23 H23 . 124.5 ?
C24 C23 H23 . 124.5 ?
C25 C24 C23 . 104.5(3) ?
C25 C24 H24 . 127.7 ?
C23 C24 H24 . 127.7 ?
N5 C25 C24 . 109.0(3) ?
N5 C25 H25 . 125.5 ?
C24 C25 H25 . 125.5 ?

loop_
_geom_bond_atom_site_label_1
_geom_bond_atom_site_label_2
_geom_bond_site_symmetry_2
_geom_bond_distance
_geom_bond_publ_flag
Ru N2 . 2.130(3) y
Ru N4 . 2.130(3) y
Ru N6 . 2.176(3) y
Ru C1 . 2.268(3) y
Ru C2 . 2.212(3) y
Ru C5 . 2.266(3) y
Ru C6 . 2.245(3) y
Ru I1 . 2.7899(7) y
C1 C2 . 1.401(4) y
C5 C6 . 1.385(5) y
C1 C9 . 1.505(4) y
C9 C10 . 1.339(4) y
I2 C9 . 2.128(3) y
I1 I3 . 3.4860(10) y
I3 I3 2_566 2.8370(10) y
N1 C19 . 1.346(4) ?
N1 N2 . 1.366(4) ?
N1 B . 1.538(5) ?
N2 C17 . 1.342(4) ?
N3 C22 . 1.353(4) ?
N3 N4 . 1.363(4) ?
N3 B . 1.527(5) ?
N4 C20 . 1.342(4) ?
N5 C25 . 1.350(4) ?
N5 N6 . 1.367(4) ?
N5 B . 1.540(5) ?
N6 C23 . 1.346(4) ?
B H1B . 1.1000 ?
C1 C8 . 1.529(4) ?
C2 C3 . 1.534(5) ?
C2 H2 . 0.9800 ?
C3 C4 . 1.537(5) ?
C3 H3A . 0.9700 ?
C3 H3B . 0.9700 ?
C4 C5 . 1.509(5) ?
C4 H4A . 0.9700 ?
C4 H4B . 0.9700 ?
C5 H5 . 0.9300 ?
C6 C7 . 1.523(5) ?
C6 H6 . 0.9300 ?
C7 C8 . 1.545(5) ?
C7 H7A . 0.9700 ?
C7 H7B . 0.9700 ?
C8 H8A . 0.9700 ?
C8 H8B . 0.9700 ?
C10 C11 . 1.485(4) ?
C10 H10 . 0.9300 ?
C11 C12 . 1.384(5) ?
C11 C16 . 1.394(5) ?
C12 C13 . 1.398(6) ?
C12 H12 . 0.9300 ?
C13 C14 . 1.384(7) ?
C13 H13 . 0.9300 ?
C14 C15 . 1.378(7) ?
C14 H14 . 0.9300 ?
C15 C16 . 1.395(5) ?
C15 H15 . 0.9300 ?
C16 H16 . 0.9300 ?
C17 C18 . 1.390(5) ?
C17 H17 . 0.9300 ?
C18 C19 . 1.374(6) ?
C18 H18 . 0.9300 ?
C19 H19 . 0.9300 ?
C20 C21 . 1.392(5) ?
C20 H20 . 0.9300 ?
C21 C22 . 1.363(6) ?
C21 H21 . 0.9300 ?
C22 H22 . 0.9300 ?
C23 C24 . 1.393(5) ?
C23 H23 . 0.9300 ?
C24 C25 . 1.375(6) ?
C24 H24 . 0.9300 ?
C25 H25 . 0.9300 ?

loop_
_geom_torsion_atom_site_label_1
_geom_torsion_atom_site_label_2
_geom_torsion_atom_site_label_3
_geom_torsion_atom_site_label_4
_geom_torsion
C19 N1 N2 C17 -0.8(4)
B N1 N2 C17 178.9(3)
C19 N1 N2 Ru 179.2(2)
B N1 N2 Ru -1.1(4)
N4 Ru N2 C17 -141.3(3)
N6 Ru N2 C17 138.6(3)
C2 Ru N2 C17 16.6(3)
C6 Ru N2 C17 109.7(4)
C5 Ru N2 C17 -52.4(5)
C1 Ru N2 C17 52.8(3)
I1 Ru N2 C17 -59.7(3)
N4 Ru N2 N1 38.7(2)
N6 Ru N2 N1 -41.3(2)
C2 Ru N2 N1 -163.4(2)
C6 Ru N2 N1 -70.3(4)
C5 Ru N2 N1 127.7(4)
C1 Ru N2 N1 -127.2(2)
I1 Ru N2 N1 120.3(2)
C22 N3 N4 C20 0.1(4)
B N3 N4 C20 176.2(3)
C22 N3 N4 Ru 170.0(2)
B N3 N4 Ru -13.9(4)
N2 Ru N4 C20 135.6(3)
N6 Ru N4 C20 -137.9(3)
C2 Ru N4 C20 36.2(5)
C6 Ru N4 C20 -61.7(3)
C5 Ru N4 C20 -26.3(3)
C1 Ru N4 C20 -139.0(4)
I1 Ru N4 C20 54.5(3)
N2 Ru N4 N3 -30.9(2)
N6 Ru N4 N3 55.6(2)
C2 Ru N4 N3 -130.3(3)
C6 Ru N4 N3 131.8(2)
C5 Ru N4 N3 167.2(2)
C1 Ru N4 N3 54.5(5)
I1 Ru N4 N3 -112.0(2)
C25 N5 N6 C23 0.4(4)
B N5 N6 C23 -171.1(3)
C25 N5 N6 Ru 175.7(2)
B N5 N6 Ru 4.3(4)
N4 Ru N6 C23 123.6(3)
N2 Ru N6 C23 -147.4(3)
C2 Ru N6 C23 -53.8(4)
C6 Ru N6 C23 23.8(3)
C5 Ru N6 C23 36.3(3)
C1 Ru N6 C23 -56.7(3)
I1 Ru N6 C23 157.6(2)
N4 Ru N6 N5 -49.9(2)
N2 Ru N6 N5 39.2(2)
C2 Ru N6 N5 132.8(2)
C6 Ru N6 N5 -149.7(2)
C5 Ru N6 N5 -137.1(2)
C1 Ru N6 N5 129.9(2)
I1 Ru N6 N5 -15.8(3)
C22 N3 B N1 -118.7(4)
N4 N3 B N1 66.1(4)
C22 N3 B N5 124.5(4)
N4 N3 B N5 -50.7(4)
C19 N1 B N3 123.1(4)
N2 N1 B N3 -56.4(4)
C19 N1 B N5 -120.8(4)
N2 N1 B N5 59.6(4)
C25 N5 B N3 -113.7(4)
N6 N5 B N3 56.1(4)
C25 N5 B N1 128.5(3)
N6 N5 B N1 -61.7(4)
N4 Ru C1 C2 176.9(4)
N2 Ru C1 C2 -97.91(19)
N6 Ru C1 C2 175.89(19)
C6 Ru C1 C2 97.5(2)
C5 Ru C1 C2 64.6(2)
I1 Ru C1 C2 -17.45(19)
N4 Ru C1 C9 -74.2(5)
N2 Ru C1 C9 10.9(2)
N6 Ru C1 C9 -75.3(2)
C2 Ru C1 C9 108.9(3)
C6 Ru C1 C9 -153.7(2)
C5 Ru C1 C9 173.5(2)
I1 Ru C1 C9 91.4(2)
N4 Ru C1 C8 60.5(5)
N2 Ru C1 C8 145.7(2)
N6 Ru C1 C8 59.5(2)
C2 Ru C1 C8 -116.4(3)
C6 Ru C1 C8 -19.0(2)
C5 Ru C1 C8 -51.8(2)
I1 Ru C1 C8 -133.88(19)
C9 C1 C2 C3 137.0(3)
C8 C1 C2 C3 -6.6(4)
Ru C1 C2 C3 -108.7(3)
C9 C1 C2 Ru -114.3(2)
C8 C1 C2 Ru 102.1(3)
N4 Ru C2 C1 -178.0(3)
N2 Ru C2 C1 83.85(19)
N6 Ru C2 C1 -4.8(2)
C6 Ru C2 C1 -77.96(19)
C5 Ru C2 C1 -113.3(2)
I1 Ru C2 C1 163.48(18)
N4 Ru C2 C3 -57.8(4)
N2 Ru C2 C3 -155.9(2)
N6 Ru C2 C3 115.4(2)
C6 Ru C2 C3 42.3(2)
C5 Ru C2 C3 6.9(2)
C1 Ru C2 C3 120.2(3)
I1 Ru C2 C3 -76.3(2)
C1 C2 C3 C4 92.9(4)
Ru C2 C3 C4 6.6(4)
C2 C3 C4 C5 -23.7(5)
C3 C4 C5 C6 -52.3(5)
C3 C4 C5 Ru 28.9(4)
N4 Ru C5 C6 -100.9(2)
N2 Ru C5 C6 170.5(3)
N6 Ru C5 C6 -21.3(2)
C2 Ru C5 C6 99.1(2)
C1 Ru C5 C6 66.0(2)
I1 Ru C5 C6 177.9(2)
N4 Ru C5 C4 140.5(3)
N2 Ru C5 C4 51.9(5)
N6 Ru C5 C4 -139.9(2)
C2 Ru C5 C4 -19.5(2)
C6 Ru C5 C4 -118.6(3)
C1 Ru C5 C4 -52.6(3)
I1 Ru C5 C4 59.3(2)
C4 C5 C6 C7 -2.4(5)
Ru C5 C6 C7 -106.9(3)
C4 C5 C6 Ru 104.5(3)
N4 Ru C6 C5 81.8(2)
N2 Ru C6 C5 -170.6(3)
N6 Ru C6 C5 159.8(2)
C2 Ru C6 C5 -76.1(2)
C1 Ru C6 C5 -112.3(2)
I1 Ru C6 C5 -2.4(2)
N4 Ru C6 C7 -160.8(2)
N2 Ru C6 C7 -53.2(5)
N6 Ru C6 C7 -82.8(2)
C2 Ru C6 C7 41.3(2)
C5 Ru C6 C7 117.4(3)
C1 Ru C6 C7 5.1(2)
I1 Ru C6 C7 115.1(2)
C5 C6 C7 C8 93.2(4)
Ru C6 C7 C8 9.8(4)
C2 C1 C8 C7 -47.6(4)
C9 C1 C8 C7 168.0(3)
Ru C1 C8 C7 30.2(3)
C6 C7 C8 C1 -27.1(4)
C2 C1 C9 C10 -40.8(4)
C8 C1 C9 C10 105.4(3)
Ru C1 C9 C10 -121.2(3)
C2 C1 C9 I2 146.9(2)
C8 C1 C9 I2 -66.9(3)
Ru C1 C9 I2 66.5(3)
C1 C9 C10 C11 -175.8(3)
I2 C9 C10 C11 -3.5(5)
C9 C10 C11 C12 -62.2(5)
C9 C10 C11 C16 120.5(4)
C16 C11 C12 C13 -1.3(6)
C10 C11 C12 C13 -178.6(4)
C11 C12 C13 C14 -1.1(6)
C12 C13 C14 C15 2.4(7)
C13 C14 C15 C16 -1.2(7)
C12 C11 C16 C15 2.6(6)
C10 C11 C16 C15 180.0(4)
C14 C15 C16 C11 -1.3(7)
N1 N2 C17 C18 0.9(4)
Ru N2 C17 C18 -179.0(3)
N2 C17 C18 C19 -0.7(4)
N2 N1 C19 C18 0.3(4)
B N1 C19 C18 -179.3(4)
C17 C18 C19 N1 0.2(5)
N3 N4 C20 C21 -0.2(4)
Ru N4 C20 C21 -167.9(3)
N4 C20 C21 C22 0.2(4)
N4 N3 C22 C21 0.1(4)
B N3 C22 C21 -175.6(4)
C20 C21 C22 N3 -0.2(4)
N5 N6 C23 C24 -0.6(4)
Ru N6 C23 C24 -174.5(3)
N6 C23 C24 C25 0.6(4)
N6 N5 C25 C24 0.0(4)
B N5 C25 C24 170.7(3)
C23 C24 C25 N5 -0.3(4)
